data_7063037
loop_
_publ_author_name
'Khan, Umair Ahmed'
'Choudhary, M. Iqbal'
'Yousuf, Sammer'

_publ_section_title
;
 Synthesis of halogenated benzimidazolyl-C-nucleosides and their activity
 against Leishmania major and Leishmania tropica
;
_journal_issue 13
_journal_name_full 'New Journal of Chemistry'
_journal_page_first 5605
_journal_page_last 5612
_journal_paper_doi 10.1039/D4NJ00035H
_journal_volume 48
_journal_year 2024
_chemical_formula_sum 'C19 H22 Cl2 F2 N2 O5'
_chemical_formula_weight 467.28
_chemical_name_common GALF2
_chemical_name_systematic GALF
_space_group_crystal_system monoclinic
_space_group_IT_number 4
_space_group_name_Hall 'P 2yb'
_space_group_name_H-M_alt 'P 1 21 1'
_atom_sites_solution_hydrogens geom
_audit_creation_method SHELXL-2018/3
_audit_update_record
;
2023-10-11 deposited with the CCDC.	2024-02-16 downloaded from the CCDC.
;
_cell_angle_alpha 90
_cell_angle_beta 106.352(7)
_cell_angle_gamma 90
_cell_formula_units_Z 4
_cell_length_a 10.0713(12)
_cell_length_b 17.542(2)
_cell_length_c 12.5246(15)
_cell_measurement_reflns_used 9872
_cell_measurement_temperature 100(2)
_cell_measurement_theta_max 68.49
_cell_measurement_theta_min 3.68
_cell_volume 2123.2(4)
_computing_cell_refinement 'Bruker SAINT'
_computing_data_collection 'Bruker APEX2'
_computing_data_reduction 'Bruker SAINT'
_computing_structure_refinement 'SHELXL-2018/3 (Sheldrick, 2018)'
_computing_structure_solution 'SHELXT 2014/5 (Sheldrick, 2014)'
_diffrn_ambient_temperature 100(2)
_diffrn_measured_fraction_theta_full 0.996
_diffrn_measured_fraction_theta_max 0.996
_diffrn_measurement_device_type 'Bruker APEX-II CCD'
_diffrn_measurement_method '\f and \w scans'
_diffrn_radiation_type CuK\a
_diffrn_radiation_wavelength 1.54178
_diffrn_reflns_av_R_equivalents 0.1428
_diffrn_reflns_av_unetI/netI 0.0947
_diffrn_reflns_Laue_measured_fraction_full 0.996
_diffrn_reflns_Laue_measured_fraction_max 0.996
_diffrn_reflns_limit_h_max 12
_diffrn_reflns_limit_h_min -12
_diffrn_reflns_limit_k_max 21
_diffrn_reflns_limit_k_min -21
_diffrn_reflns_limit_l_max 15
_diffrn_reflns_limit_l_min -15
_diffrn_reflns_number 40977
_diffrn_reflns_point_group_measured_fraction_full 0.956
_diffrn_reflns_point_group_measured_fraction_max 0.955
_diffrn_reflns_theta_full 67.679
_diffrn_reflns_theta_max 68.288
_diffrn_reflns_theta_min 3.678
_exptl_absorpt_coefficient_mu 3.215
_exptl_absorpt_correction_type multi-scan
_exptl_crystal_colour colourless
_exptl_crystal_density_diffrn 1.462
_exptl_crystal_description plate
_exptl_crystal_F_000 968
_exptl_crystal_size_max 0.310
_exptl_crystal_size_mid 0.310
_exptl_crystal_size_min 0.024
_exptl_transmission_factor_max 0.9270
_exptl_transmission_factor_min 0.4360
_refine_diff_density_max 1.299
_refine_diff_density_min -0.975
_refine_diff_density_rms 0.115
_refine_ls_abs_structure_details
;
 Flack x determined using 1858 quotients [(I+)-(I-)]/[(I+)+(I-)]
 (Parsons, Flack and Wagner, Acta Cryst. B69 (2013) 249-259).
;
_refine_ls_abs_structure_Flack 0.128(14)
_refine_ls_extinction_coef 0.0050(7)
_refine_ls_extinction_expression Fc^*^=kFc[1+0.001xFc^2^\l^3^/sin(2\q)]^-1/4^
_refine_ls_extinction_method 'SHELXL-2018/3 (Sheldrick 2018)'
_refine_ls_goodness_of_fit_ref 1.053
_refine_ls_hydrogen_treatment constr
_refine_ls_matrix_type full
_refine_ls_number_parameters 550
_refine_ls_number_reflns 7405
_refine_ls_number_restraints 1
_refine_ls_restrained_S_all 1.053
_refine_ls_R_factor_all 0.1147
_refine_ls_R_factor_gt 0.0825
_refine_ls_shift/su_max 0.000
_refine_ls_shift/su_mean 0.000
_refine_ls_structure_factor_coef Fsqd
_refine_ls_weighting_details 'w=1/[\s^2^(Fo^2^)+(0.0879P)^2^+7.3033P] where P=(Fo^2^+2Fc^2^)/3'
_refine_ls_weighting_scheme calc
_refine_ls_wR_factor_gt 0.1923
_refine_ls_wR_factor_ref 0.2122
_reflns_Friedel_coverage 0.852
_reflns_Friedel_fraction_full 0.914
_reflns_Friedel_fraction_max 0.911
_reflns_number_gt 5574
_reflns_number_total 7405
_reflns_threshold_expression 'I > 2\s(I)'
_cod_data_source_file d4nj00035h2.cif
_cod_data_source_block ukgalf_0ma
_cod_depositor_comments 'Adding full bibliography for 7063036--7063039.cif.'
_cod_original_sg_symbol_H-M 'P 21'
_cod_database_code 7063037
_shelx_shelxl_version_number 2018/3
_shelx_space_group_comment
;
The symmetry employed for this shelxl refinement is uniquely defined
by the following loop, which should always be used as a source of
symmetry information in preference to the above space-group names.
They are only intended as comments.
;
_shelx_estimated_absorpt_t_min 0.436
_shelx_estimated_absorpt_t_max 0.927

loop_
_space_group_symop_operation_xyz
'x, y, z'
'-x, y+1/2, -z'

loop_
_atom_site_label
_atom_site_type_symbol
_atom_site_fract_x
_atom_site_fract_y
_atom_site_fract_z
_atom_site_U_iso_or_equiv
_atom_site_adp_type
_atom_site_occupancy
_atom_site_site_symmetry_order
_atom_site_calc_flag
_atom_site_refinement_flags_posn
_atom_site_refinement_flags_adp
_atom_site_refinement_flags_occupancy
_atom_site_disorder_assembly
_atom_site_disorder_group
Cl1 Cl 0.3958(5) 0.7030(2) 0.5997(3) 0.0764(14) Uani 1 1 d . . . . .
Cl2 Cl 0.1946(3) 0.59298(18) 0.4800(3) 0.0465(8) Uani 1 1 d . . . . .
Cl3 Cl 0.3331(5) 0.3795(4) 0.5064(4) 0.107(2) Uani 1 1 d . . . . .
Cl4 Cl 0.0378(4) 0.3930(3) 0.4625(3) 0.0729(13) Uani 1 1 d . . . . .
F1 F 0.3684(6) 0.5200(3) 0.3191(5) 0.0321(14) Uani 1 1 d . . . . .
F2 F 0.6419(6) 0.5290(3) 0.3925(5) 0.0322(14) Uani 1 1 d . . . . .
F3 F 0.6819(6) 0.5829(4) 0.6000(6) 0.0421(17) Uani 1 1 d . . . . .
F4 F 0.9049(7) 0.6080(4) 0.5331(6) 0.050(2) Uani 1 1 d . . . . .
O1 O 0.4465(7) 0.1426(3) 0.0732(5) 0.0196(15) Uani 1 1 d . . . . .
O2 O 0.5309(7) 0.0283(4) 0.1607(5) 0.0236(15) Uani 1 1 d . . . . .
O3 O 0.6735(6) 0.0236(4) 0.0482(5) 0.0177(13) Uani 1 1 d . . . . .
O4 O 0.4220(6) 0.1156(3) -0.1789(5) 0.0194(14) Uani 1 1 d . . . . .
O5 O 0.4797(7) 0.2335(4) -0.1126(6) 0.0237(15) Uani 1 1 d . . . . .
O6 O 1.1808(6) 0.8569(4) 1.0365(6) 0.0242(15) Uani 1 1 d . . . . .
O7 O 1.2611(8) 0.8321(5) 1.2257(6) 0.0353(19) Uani 1 1 d . . . . .
O8 O 1.0964(8) 0.9139(4) 1.2505(6) 0.0327(17) Uani 1 1 d . . . . .
O9 O 1.1195(7) 1.0268(4) 1.0158(6) 0.0285(16) Uani 1 1 d . . . . .
O10 O 0.9571(7) 0.9547(4) 0.8953(6) 0.0258(16) Uani 1 1 d . . . . .
N1 N 0.4345(8) 0.2907(4) 0.1214(6) 0.0182(17) Uani 1 1 d . . . . .
H1A H 0.352071 0.272557 0.086841 0.022 Uiso 1 1 calc R U . . .
N2 N 0.6647(8) 0.3009(4) 0.1770(7) 0.0190(17) Uani 1 1 d . . . . .
N3 N 1.0577(8) 0.7791(4) 0.8508(7) 0.0186(17) Uani 1 1 d . . . . .
H3A H 1.139085 0.797196 0.850608 0.022 Uiso 1 1 calc R U . . .
N4 N 0.8644(8) 0.7610(4) 0.9041(7) 0.0198(18) Uani 1 1 d . . . . .
C1 C 0.4580(10) 0.0626(5) 0.0600(8) 0.019(2) Uani 1 1 d . . . . .
H2 H 0.363368 0.039843 0.033850 0.023 Uiso 1 1 calc R U . . .
C2 C 0.5392(10) 0.0429(5) -0.0224(8) 0.019(2) Uani 1 1 d . . . . .
H3 H 0.497005 -0.002796 -0.066765 0.023 Uiso 1 1 calc R U . . .
C3 C 0.5536(10) 0.1058(5) -0.0998(8) 0.021(2) Uani 1 1 d . . . . .
H4 H 0.624927 0.092148 -0.138313 0.025 Uiso 1 1 calc R U . . .
C4 C 0.5849(10) 0.1871(5) -0.0444(8) 0.019(2) Uani 1 1 d . . . . .
H5 H 0.678987 0.205485 -0.043991 0.023 Uiso 1 1 calc R U . . .
C5 C 0.5692(10) 0.1832(5) 0.0735(8) 0.018(2) Uani 1 1 d . . . . .
H6 H 0.650999 0.156090 0.122822 0.021 Uiso 1 1 calc R U . . .
C6 C 0.5559(10) 0.2598(5) 0.1224(8) 0.019(2) Uani 1 1 d . . . . .
C7 C 0.4624(10) 0.3566(5) 0.1850(8) 0.020(2) Uani 1 1 d . . . . .
C8 C 0.3763(10) 0.4091(6) 0.2149(8) 0.025(2) Uani 1 1 d . . . . .
H8 H 0.278333 0.405779 0.189255 0.030 Uiso 1 1 calc R U . . .
C9 C 0.4428(11) 0.4659(6) 0.2841(8) 0.025(2) Uani 1 1 d . . . . .
C10 C 0.5865(11) 0.4707(5) 0.3208(8) 0.024(2) Uani 1 1 d . . . . .
C11 C 0.6702(11) 0.4203(5) 0.2891(8) 0.020(2) Uani 1 1 d . . . . .
H11 H 0.768144 0.424387 0.314865 0.024 Uiso 1 1 calc R U . . .
C12 C 0.6060(10) 0.3619(5) 0.2167(8) 0.022(2) Uani 1 1 d . . . . .
C13 C 0.7723(11) 0.0064(6) 0.2439(9) 0.030(3) Uani 1 1 d . . . . .
H13A H 0.854129 -0.019372 0.233537 0.046 Uiso 1 1 calc R U . . .
H13B H 0.752356 -0.013367 0.310942 0.046 Uiso 1 1 calc R U . . .
H13C H 0.789860 0.061329 0.252025 0.046 Uiso 1 1 calc R U . . .
C14 C 0.6227(11) -0.0938(6) 0.1295(9) 0.028(2) Uani 1 1 d . . . . .
H14A H 0.706716 -0.120466 0.125478 0.042 Uiso 1 1 calc R U . . .
H14B H 0.549306 -0.101736 0.060068 0.042 Uiso 1 1 calc R U . . .
H14C H 0.592855 -0.113895 0.192023 0.042 Uiso 1 1 calc R U . . .
C15 C 0.6532(11) -0.0078(6) 0.1467(9) 0.026(2) Uani 1 1 d . . . . .
C16 C 0.2607(11) 0.2151(6) -0.2486(10) 0.031(3) Uani 1 1 d . . . . .
H16A H 0.250827 0.267057 -0.278534 0.047 Uiso 1 1 calc R U . . .
H16B H 0.223491 0.212655 -0.184344 0.047 Uiso 1 1 calc R U . . .
H16C H 0.209644 0.179663 -0.306125 0.047 Uiso 1 1 calc R U . . .
C17 C 0.4834(12) 0.2064(6) -0.3014(9) 0.032(3) Uani 1 1 d . . . . .
H17A H 0.485448 0.261175 -0.316084 0.049 Uiso 1 1 calc R U . . .
H17B H 0.432197 0.180008 -0.369545 0.049 Uiso 1 1 calc R U . . .
H17C H 0.578237 0.186726 -0.276981 0.049 Uiso 1 1 calc R U . . .
C18 C 0.4138(11) 0.1930(6) -0.2126(8) 0.025(2) Uani 1 1 d . . . . .
C19 C 1.2468(11) 0.8882(6) 1.1428(8) 0.028(2) Uani 1 1 d . . . . .
H19 H 1.340252 0.907955 1.143602 0.033 Uiso 1 1 calc R U . . .
C20 C 1.1646(11) 0.9509(6) 1.1780(9) 0.029(2) Uani 1 1 d . . . . .
H20 H 1.228162 0.991587 1.219362 0.035 Uiso 1 1 calc R U . . .
C21 C 1.0548(10) 0.9850(6) 1.0850(9) 0.026(2) Uani 1 1 d . . . . .
H21 H 0.994242 1.019286 1.114627 0.031 Uiso 1 1 calc R U . . .
C22 C 0.9652(10) 0.9252(5) 1.0031(8) 0.022(2) Uani 1 1 d . . . . .
H22 H 0.870723 0.921798 1.013985 0.026 Uiso 1 1 calc R U . . .
C23 C 1.0338(9) 0.8488(6) 1.0198(9) 0.022(2) Uani 1 1 d . . . . .
H23 H 1.018112 0.824648 1.087505 0.027 Uiso 1 1 calc R U . . .
C24 C 0.9844(10) 0.7963(5) 0.9252(8) 0.021(2) Uani 1 1 d . . . . .
C25 C 0.9778(10) 0.7275(5) 0.7766(8) 0.021(2) Uani 1 1 d . . . . .
C26 C 0.9976(11) 0.6920(6) 0.6813(9) 0.030(2) Uani 1 1 d . . . . .
H26 H 1.077550 0.700649 0.657011 0.035 Uiso 1 1 calc R U . . .
C27 C 0.8943(11) 0.6444(7) 0.6266(9) 0.035(3) Uani 1 1 d . . . . .
C28 C 0.7759(11) 0.6329(7) 0.6598(9) 0.034(3) Uani 1 1 d . . . . .
C29 C 0.7543(11) 0.6678(6) 0.7517(9) 0.025(2) Uani 1 1 d . . . . .
H29 H 0.673112 0.659252 0.774317 0.030 Uiso 1 1 calc R U . . .
C30 C 0.8592(10) 0.7166(6) 0.8096(9) 0.022(2) Uani 1 1 d . . . . .
C31 C 1.2923(12) 0.8863(8) 1.4079(9) 0.042(3) Uani 1 1 d . . . . .
H31A H 1.243052 0.902973 1.461057 0.063 Uiso 1 1 calc R U . . .
H31B H 1.341470 0.929651 1.387611 0.063 Uiso 1 1 calc R U . . .
H31C H 1.358908 0.846380 1.441985 0.063 Uiso 1 1 calc R U . . .
C32 C 1.1908(12) 0.8554(7) 1.3060(9) 0.034(3) Uani 1 1 d . . . . .
C33 C 1.1061(13) 0.7885(7) 1.3264(10) 0.041(3) Uani 1 1 d . . . . .
H33A H 1.048866 0.804628 1.373897 0.061 Uiso 1 1 calc R U . . .
H33B H 1.168303 0.747447 1.363264 0.061 Uiso 1 1 calc R U . . .
H33C H 1.046422 0.770002 1.255145 0.061 Uiso 1 1 calc R U . . .
C34 C 1.1147(12) 1.0277(8) 0.8257(10) 0.039(3) Uani 1 1 d . . . . .
H34A H 1.053740 1.023839 0.749606 0.058 Uiso 1 1 calc R U . . .
H34B H 1.179078 0.984600 0.840855 0.058 Uiso 1 1 calc R U . . .
H34C H 1.166980 1.075536 0.833973 0.058 Uiso 1 1 calc R U . . .
C35 C 1.0289(10) 1.0266(6) 0.9067(8) 0.022(2) Uani 1 1 d . . . . .
C36 C 0.9265(12) 1.0926(6) 0.8905(12) 0.043(3) Uani 1 1 d . . . . .
H36A H 0.856685 1.087290 0.818422 0.065 Uiso 1 1 calc R U . . .
H36B H 0.976008 1.140932 0.892394 0.065 Uiso 1 1 calc R U . . .
H36C H 0.881125 1.092050 0.950155 0.065 Uiso 1 1 calc R U . . .
C37 C 0.3714(13) 0.6112(7) 0.5455(12) 0.046(3) Uani 1 1 d . . . . .
H37A H 0.406463 0.573875 0.606170 0.055 Uiso 1 1 calc R U . . .
H37B H 0.424899 0.604689 0.490788 0.055 Uiso 1 1 calc R U . . .
C38 C 0.1754(15) 0.3889(9) 0.4024(12) 0.055(4) Uani 1 1 d . . . . .
H38A H 0.162456 0.344926 0.350931 0.066 Uiso 1 1 calc R U . . .
H38B H 0.176819 0.435915 0.359011 0.066 Uiso 1 1 calc R U . . .

loop_
_atom_site_aniso_label
_atom_site_aniso_U_11
_atom_site_aniso_U_22
_atom_site_aniso_U_33
_atom_site_aniso_U_23
_atom_site_aniso_U_13
_atom_site_aniso_U_12
Cl1 0.105(3) 0.048(2) 0.051(2) -0.0179(17) -0.020(2) 0.025(2)
Cl2 0.0395(17) 0.0497(19) 0.054(2) 0.0072(15) 0.0187(15) 0.0091(14)
Cl3 0.071(3) 0.172(6) 0.088(3) 0.065(4) 0.037(3) 0.061(3)
Cl4 0.0392(19) 0.117(3) 0.064(2) 0.023(2) 0.0181(18) -0.010(2)
F1 0.043(4) 0.023(3) 0.035(3) -0.005(3) 0.018(3) 0.004(3)
F2 0.051(4) 0.020(3) 0.021(3) -0.004(3) 0.003(3) -0.009(3)
F3 0.030(3) 0.057(4) 0.040(4) -0.025(3) 0.009(3) -0.018(3)
F4 0.044(4) 0.073(5) 0.039(4) -0.030(4) 0.022(3) -0.016(4)
O1 0.025(4) 0.010(3) 0.024(4) -0.003(3) 0.009(3) -0.006(3)
O2 0.027(4) 0.026(3) 0.022(4) 0.004(3) 0.013(3) 0.009(3)
O3 0.018(3) 0.015(3) 0.021(3) 0.004(3) 0.006(3) 0.006(3)
O4 0.021(3) 0.009(3) 0.025(4) 0.001(3) 0.001(3) -0.001(2)
O5 0.028(4) 0.017(3) 0.024(4) 0.002(3) 0.004(3) 0.000(3)
O6 0.015(3) 0.029(4) 0.026(4) -0.004(3) 0.001(3) 0.001(3)
O7 0.034(4) 0.043(5) 0.026(4) 0.002(4) 0.004(4) 0.012(4)
O8 0.034(4) 0.035(4) 0.030(4) 0.006(4) 0.011(4) 0.002(3)
O9 0.026(4) 0.029(4) 0.033(4) 0.000(3) 0.012(3) -0.006(3)
O10 0.026(4) 0.027(4) 0.022(4) 0.003(3) 0.003(3) -0.001(3)
N1 0.018(4) 0.016(4) 0.017(4) -0.001(3) -0.002(3) -0.005(3)
N2 0.017(4) 0.019(4) 0.021(4) 0.003(3) 0.005(3) 0.000(3)
N3 0.015(4) 0.018(4) 0.022(4) -0.002(3) 0.003(3) -0.006(3)
N4 0.018(4) 0.023(4) 0.018(4) -0.012(3) 0.002(4) -0.004(3)
C1 0.022(5) 0.014(4) 0.020(5) -0.004(4) 0.005(4) -0.006(4)
C2 0.022(5) 0.017(5) 0.019(5) 0.000(4) 0.005(4) -0.001(4)
C3 0.024(5) 0.012(4) 0.026(5) 0.002(4) 0.005(4) 0.001(4)
C4 0.017(5) 0.015(4) 0.027(5) 0.000(4) 0.007(4) -0.004(4)
C5 0.020(5) 0.010(4) 0.022(5) -0.007(4) 0.005(4) 0.005(4)
C6 0.019(5) 0.015(4) 0.025(5) 0.000(4) 0.010(4) 0.002(4)
C7 0.025(5) 0.012(4) 0.022(5) -0.001(4) 0.004(4) 0.004(4)
C8 0.018(5) 0.027(5) 0.029(6) 0.006(5) 0.004(4) -0.003(4)
C9 0.034(6) 0.021(5) 0.022(5) -0.002(4) 0.012(5) 0.008(4)
C10 0.036(6) 0.018(5) 0.016(5) 0.000(4) 0.005(5) -0.007(4)
C11 0.028(5) 0.017(5) 0.013(5) -0.001(4) 0.001(4) 0.000(4)
C12 0.028(5) 0.021(5) 0.018(5) 0.001(4) 0.008(4) -0.002(4)
C13 0.029(6) 0.037(6) 0.026(6) 0.006(5) 0.008(5) 0.005(5)
C14 0.038(6) 0.019(5) 0.029(6) 0.001(5) 0.013(5) 0.003(5)
C15 0.036(6) 0.022(5) 0.024(6) 0.010(4) 0.015(5) 0.008(4)
C16 0.037(6) 0.018(5) 0.033(6) -0.001(4) 0.001(5) 0.008(5)
C17 0.040(6) 0.034(6) 0.024(6) 0.005(5) 0.008(5) -0.011(5)
C18 0.030(6) 0.026(5) 0.016(5) 0.000(4) 0.002(4) -0.005(4)
C19 0.022(5) 0.033(6) 0.023(6) -0.002(5) -0.002(4) 0.001(4)
C20 0.028(6) 0.027(6) 0.032(6) -0.005(5) 0.006(5) -0.006(5)
C21 0.023(5) 0.028(5) 0.027(6) -0.003(5) 0.008(5) -0.001(4)
C22 0.022(5) 0.026(5) 0.020(5) 0.005(4) 0.007(4) -0.003(4)
C23 0.015(5) 0.026(5) 0.024(5) -0.007(4) 0.003(4) -0.004(4)
C24 0.022(5) 0.016(5) 0.022(5) -0.005(4) 0.002(4) 0.002(4)
C25 0.023(5) 0.018(5) 0.024(5) -0.003(4) 0.006(4) 0.001(4)
C26 0.027(6) 0.040(6) 0.027(6) -0.003(5) 0.015(5) 0.003(5)
C27 0.033(6) 0.051(7) 0.025(6) -0.023(5) 0.012(5) -0.009(5)
C28 0.024(6) 0.045(7) 0.031(6) -0.017(5) 0.005(5) -0.018(5)
C29 0.023(5) 0.031(6) 0.023(6) -0.007(5) 0.009(5) -0.008(4)
C30 0.017(5) 0.021(5) 0.029(6) -0.002(4) 0.007(4) 0.004(4)
C31 0.033(7) 0.054(8) 0.028(6) -0.003(6) -0.007(5) 0.014(6)
C32 0.038(7) 0.038(6) 0.025(6) -0.006(5) 0.006(5) 0.001(5)
C33 0.049(8) 0.038(6) 0.034(7) 0.010(6) 0.009(6) -0.003(6)
C34 0.029(6) 0.052(7) 0.036(7) -0.003(6) 0.012(5) 0.002(6)
C35 0.020(5) 0.025(5) 0.022(5) 0.004(4) 0.006(4) -0.006(4)
C36 0.037(7) 0.023(6) 0.073(10) 0.003(6) 0.020(7) 0.011(5)
C37 0.050(8) 0.044(7) 0.051(8) -0.007(6) 0.028(7) -0.002(6)
C38 0.073(10) 0.054(8) 0.049(8) -0.009(7) 0.038(8) -0.020(7)

loop_
_atom_type_symbol
_atom_type_description
_atom_type_scat_dispersion_real
_atom_type_scat_dispersion_imag
_atom_type_scat_source
C C 0.0181 0.0091 'International Tables Vol C Tables 4.2.6.8 and 6.1.1.4'
H H 0.0000 0.0000 'International Tables Vol C Tables 4.2.6.8 and 6.1.1.4'
N N 0.0311 0.0180 'International Tables Vol C Tables 4.2.6.8 and 6.1.1.4'
O O 0.0492 0.0322 'International Tables Vol C Tables 4.2.6.8 and 6.1.1.4'
F F 0.0727 0.0534 'International Tables Vol C Tables 4.2.6.8 and 6.1.1.4'
Cl Cl 0.3639 0.7018 'International Tables Vol C Tables 4.2.6.8 and 6.1.1.4'

loop_
_geom_angle_atom_site_label_1
_geom_angle_atom_site_label_2
_geom_angle_atom_site_label_3
_geom_angle
_geom_angle_site_symmetry_1
_geom_angle_site_symmetry_3
_geom_angle_publ_flag
C1 O1 C5 113.2(7) . . ?
C1 O2 C15 109.2(7) . . ?
C15 O3 C2 106.6(7) . . ?
C18 O4 C3 106.6(7) . . ?
C4 O5 C18 109.0(7) . . ?
C19 O6 C23 111.4(7) . . ?
C19 O7 C32 110.4(8) . . ?
C32 O8 C20 105.0(8) . . ?
C35 O9 C21 107.8(7) . . ?
C22 O10 C35 109.3(7) . . ?
C6 N1 C7 107.2(8) . . ?
C6 N1 H1A 126.4 . . ?
C7 N1 H1A 126.4 . . ?
C6 N2 C12 103.3(8) . . ?
C24 N3 C25 106.2(8) . . ?
C24 N3 H3A 126.9 . . ?
C25 N3 H3A 126.9 . . ?
C24 N4 C30 104.1(8) . . ?
O2 C1 O1 110.9(8) . . ?
O2 C1 C2 105.4(7) . . ?
O1 C1 C2 112.3(7) . . ?
O2 C1 H2 109.4 . . ?
O1 C1 H2 109.4 . . ?
C2 C1 H2 109.4 . . ?
O3 C2 C3 109.0(7) . . ?
O3 C2 C1 103.3(7) . . ?
C3 C2 C1 115.9(8) . . ?
O3 C2 H3 109.4 . . ?
C3 C2 H3 109.4 . . ?
C1 C2 H3 109.4 . . ?
O4 C3 C2 107.3(7) . . ?
O4 C3 C4 103.2(7) . . ?
C2 C3 C4 115.0(8) . . ?
O4 C3 H4 110.3 . . ?
C2 C3 H4 110.3 . . ?
C4 C3 H4 110.3 . . ?
O5 C4 C5 110.2(7) . . ?
O5 C4 C3 103.4(7) . . ?
C5 C4 C3 108.8(7) . . ?
O5 C4 H5 111.4 . . ?
C5 C4 H5 111.4 . . ?
C3 C4 H5 111.4 . . ?
O1 C5 C6 105.8(7) . . ?
O1 C5 C4 110.2(7) . . ?
C6 C5 C4 113.6(8) . . ?
O1 C5 H6 109.1 . . ?
C6 C5 H6 109.1 . . ?
C4 C5 H6 109.1 . . ?
N2 C6 N1 114.0(8) . . ?
N2 C6 C5 122.8(8) . . ?
N1 C6 C5 123.1(8) . . ?
C8 C7 N1 131.9(9) . . ?
C8 C7 C12 123.9(9) . . ?
N1 C7 C12 104.2(8) . . ?
C9 C8 C7 115.1(9) . . ?
C9 C8 H8 122.5 . . ?
C7 C8 H8 122.5 . . ?
F1 C9 C8 119.9(9) . . ?
F1 C9 C10 117.9(9) . . ?
C8 C9 C10 122.1(9) . . ?
C11 C10 F2 120.4(9) . . ?
C11 C10 C9 122.5(9) . . ?
F2 C10 C9 117.0(9) . . ?
C10 C11 C12 117.1(9) . . ?
C10 C11 H11 121.5 . . ?
C12 C11 H11 121.5 . . ?
N2 C12 C7 111.2(8) . . ?
N2 C12 C11 129.3(9) . . ?
C7 C12 C11 119.2(9) . . ?
C15 C13 H13A 109.5 . . ?
C15 C13 H13B 109.5 . . ?
H13A C13 H13B 109.5 . . ?
C15 C13 H13C 109.5 . . ?
H13A C13 H13C 109.5 . . ?
H13B C13 H13C 109.5 . . ?
C15 C14 H14A 109.5 . . ?
C15 C14 H14B 109.5 . . ?
H14A C14 H14B 109.5 . . ?
C15 C14 H14C 109.5 . . ?
H14A C14 H14C 109.5 . . ?
H14B C14 H14C 109.5 . . ?
O3 C15 O2 105.9(7) . . ?
O3 C15 C13 111.8(8) . . ?
O2 C15 C13 110.6(8) . . ?
O3 C15 C14 109.2(8) . . ?
O2 C15 C14 107.7(8) . . ?
C13 C15 C14 111.4(9) . . ?
C18 C16 H16A 109.5 . . ?
C18 C16 H16B 109.5 . . ?
H16A C16 H16B 109.5 . . ?
C18 C16 H16C 109.5 . . ?
H16A C16 H16C 109.5 . . ?
H16B C16 H16C 109.5 . . ?
C18 C17 H17A 109.5 . . ?
C18 C17 H17B 109.5 . . ?
H17A C17 H17B 109.5 . . ?
C18 C17 H17C 109.5 . . ?
H17A C17 H17C 109.5 . . ?
H17B C17 H17C 109.5 . . ?
O4 C18 O5 104.0(7) . . ?
O4 C18 C17 111.8(9) . . ?
O5 C18 C17 112.1(8) . . ?
O4 C18 C16 107.4(8) . . ?
O5 C18 C16 108.2(8) . . ?
C17 C18 C16 112.7(9) . . ?
O7 C19 O6 110.2(8) . . ?
O7 C19 C20 104.0(8) . . ?
O6 C19 C20 113.8(8) . . ?
O7 C19 H19 109.5 . . ?
O6 C19 H19 109.5 . . ?
C20 C19 H19 109.5 . . ?
O8 C20 C21 107.1(8) . . ?
O8 C20 C19 104.7(8) . . ?
C21 C20 C19 114.2(9) . . ?
O8 C20 H20 110.2 . . ?
C21 C20 H20 110.2 . . ?
C19 C20 H20 110.2 . . ?
O9 C21 C20 108.5(8) . . ?
O9 C21 C22 103.0(8) . . ?
C20 C21 C22 114.2(9) . . ?
O9 C21 H21 110.3 . . ?
C20 C21 H21 110.3 . . ?
C22 C21 H21 110.3 . . ?
O10 C22 C23 110.9(8) . . ?
O10 C22 C21 104.2(7) . . ?
C23 C22 C21 110.5(8) . . ?
O10 C22 H22 110.3 . . ?
C23 C22 H22 110.3 . . ?
C21 C22 H22 110.3 . . ?
O6 C23 C24 106.2(8) . . ?
O6 C23 C22 110.3(8) . . ?
C24 C23 C22 114.2(8) . . ?
O6 C23 H23 108.7 . . ?
C24 C23 H23 108.7 . . ?
C22 C23 H23 108.7 . . ?
N4 C24 N3 113.4(8) . . ?
N4 C24 C23 122.6(8) . . ?
N3 C24 C23 124.0(8) . . ?
N3 C25 C30 106.1(8) . . ?
N3 C25 C26 131.7(9) . . ?
C30 C25 C26 122.2(9) . . ?
C27 C26 C25 115.3(9) . . ?
C27 C26 H26 122.3 . . ?
C25 C26 H26 122.3 . . ?
C26 C27 F4 119.1(9) . . ?
C26 C27 C28 122.7(10) . . ?
F4 C27 C28 118.2(9) . . ?
F3 C28 C29 120.2(9) . . ?
F3 C28 C27 117.2(9) . . ?
C29 C28 C27 122.7(10) . . ?
C28 C29 C30 115.7(9) . . ?
C28 C29 H29 122.1 . . ?
C30 C29 H29 122.1 . . ?
C25 C30 C29 121.4(9) . . ?
C25 C30 N4 110.2(9) . . ?
C29 C30 N4 128.4(9) . . ?
C32 C31 H31A 109.5 . . ?
C32 C31 H31B 109.5 . . ?
H31A C31 H31B 109.5 . . ?
C32 C31 H31C 109.5 . . ?
H31A C31 H31C 109.5 . . ?
H31B C31 H31C 109.5 . . ?
O8 C32 O7 104.6(8) . . ?
O8 C32 C31 110.8(9) . . ?
O7 C32 C31 110.3(9) . . ?
O8 C32 C33 107.9(9) . . ?
O7 C32 C33 107.9(9) . . ?
C31 C32 C33 114.8(10) . . ?
C32 C33 H33A 109.5 . . ?
C32 C33 H33B 109.5 . . ?
H33A C33 H33B 109.5 . . ?
C32 C33 H33C 109.5 . . ?
H33A C33 H33C 109.5 . . ?
H33B C33 H33C 109.5 . . ?
C35 C34 H34A 109.5 . . ?
C35 C34 H34B 109.5 . . ?
H34A C34 H34B 109.5 . . ?
C35 C34 H34C 109.5 . . ?
H34A C34 H34C 109.5 . . ?
H34B C34 H34C 109.5 . . ?
O9 C35 O10 105.5(7) . . ?
O9 C35 C34 108.3(8) . . ?
O10 C35 C34 108.1(9) . . ?
O9 C35 C36 110.8(9) . . ?
O10 C35 C36 110.5(8) . . ?
C34 C35 C36 113.2(9) . . ?
C35 C36 H36A 109.5 . . ?
C35 C36 H36B 109.5 . . ?
H36A C36 H36B 109.5 . . ?
C35 C36 H36C 109.5 . . ?
H36A C36 H36C 109.5 . . ?
H36B C36 H36C 109.5 . . ?
Cl1 C37 Cl2 111.2(7) . . ?
Cl1 C37 H37A 109.4 . . ?
Cl2 C37 H37A 109.4 . . ?
Cl1 C37 H37B 109.4 . . ?
Cl2 C37 H37B 109.4 . . ?
H37A C37 H37B 108.0 . . ?
Cl3 C38 Cl4 110.2(7) . . ?
Cl3 C38 H38A 109.6 . . ?
Cl4 C38 H38A 109.6 . . ?
Cl3 C38 H38B 109.6 . . ?
Cl4 C38 H38B 109.6 . . ?
H38A C38 H38B 108.1 . . ?

loop_
_geom_bond_atom_site_label_1
_geom_bond_atom_site_label_2
_geom_bond_distance
_geom_bond_site_symmetry_2
_geom_bond_publ_flag
Cl1 C37 1.738(13) . ?
Cl2 C37 1.767(14) . ?
Cl3 C38 1.755(16) . ?
Cl4 C38 1.755(13) . ?
F1 C9 1.356(11) . ?
F2 C10 1.372(11) . ?
F3 C28 1.352(12) . ?
F4 C27 1.364(12) . ?
O1 C1 1.421(11) . ?
O1 C5 1.426(11) . ?
O2 C1 1.404(12) . ?
O2 C15 1.438(12) . ?
O3 C15 1.418(11) . ?
O3 C2 1.433(11) . ?
O4 C18 1.418(12) . ?
O4 C3 1.424(12) . ?
O5 C4 1.416(12) . ?
O5 C18 1.430(12) . ?
O6 C19 1.420(12) . ?
O6 C23 1.443(11) . ?
O7 C19 1.408(13) . ?
O7 C32 1.443(13) . ?
O8 C32 1.438(13) . ?
O8 C20 1.438(13) . ?
O9 C35 1.413(12) . ?
O9 C21 1.425(12) . ?
O10 C22 1.427(12) . ?
O10 C35 1.441(12) . ?
N1 C6 1.334(12) . ?
N1 C7 1.388(12) . ?
N1 H1A 0.8800 . ?
N2 C6 1.329(13) . ?
N2 C12 1.380(12) . ?
N3 C24 1.375(12) . ?
N3 C25 1.382(12) . ?
N3 H3A 0.8800 . ?
N4 C24 1.317(12) . ?
N4 C30 1.405(13) . ?
C1 C2 1.525(13) . ?
C1 H2 1.0000 . ?
C2 C3 1.503(13) . ?
C2 H3 1.0000 . ?
C3 C4 1.578(13) . ?
C3 H4 1.0000 . ?
C4 C5 1.530(14) . ?
C4 H5 1.0000 . ?
C5 C6 1.499(12) . ?
C5 H6 1.0000 . ?
C7 C8 1.387(13) . ?
C7 C12 1.391(14) . ?
C8 C9 1.366(15) . ?
C8 H8 0.9500 . ?
C9 C10 1.392(15) . ?
C10 C11 1.356(14) . ?
C11 C12 1.400(13) . ?
C11 H11 0.9500 . ?
C13 C15 1.469(15) . ?
C13 H13A 0.9800 . ?
C13 H13B 0.9800 . ?
C13 H13C 0.9800 . ?
C14 C15 1.544(14) . ?
C14 H14A 0.9800 . ?
C14 H14B 0.9800 . ?
C14 H14C 0.9800 . ?
C16 C18 1.530(15) . ?
C16 H16A 0.9800 . ?
C16 H16B 0.9800 . ?
C16 H16C 0.9800 . ?
C17 C18 1.491(14) . ?
C17 H17A 0.9800 . ?
C17 H17B 0.9800 . ?
C17 H17C 0.9800 . ?
C19 C20 1.517(15) . ?
C19 H19 1.0000 . ?
C20 C21 1.487(15) . ?
C20 H20 1.0000 . ?
C21 C22 1.563(14) . ?
C21 H21 1.0000 . ?
C22 C23 1.496(13) . ?
C22 H22 1.0000 . ?
C23 C24 1.471(13) . ?
C23 H23 1.0000 . ?
C25 C30 1.383(13) . ?
C25 C26 1.409(14) . ?
C26 C27 1.359(16) . ?
C26 H26 0.9500 . ?
C27 C28 1.383(15) . ?
C28 C29 1.374(15) . ?
C29 C30 1.394(14) . ?
C29 H29 0.9500 . ?
C31 C32 1.494(16) . ?
C31 H31A 0.9800 . ?
C31 H31B 0.9800 . ?
C31 H31C 0.9800 . ?
C32 C33 1.515(17) . ?
C33 H33A 0.9800 . ?
C33 H33B 0.9800 . ?
C33 H33C 0.9800 . ?
C34 C35 1.507(14) . ?
C34 H34A 0.9800 . ?
C34 H34B 0.9800 . ?
C34 H34C 0.9800 . ?
C35 C36 1.525(15) . ?
C36 H36A 0.9800 . ?
C36 H36B 0.9800 . ?
C36 H36C 0.9800 . ?
C37 H37A 0.9900 . ?
C37 H37B 0.9900 . ?
C38 H38A 0.9900 . ?
C38 H38B 0.9900 . ?

loop_
_geom_hbond_atom_site_label_D
_geom_hbond_atom_site_label_H
_geom_hbond_atom_site_label_A
_geom_hbond_distance_DH
_geom_hbond_distance_HA
_geom_hbond_distance_DA
_geom_hbond_angle_DHA
_geom_hbond_site_symmetry_A
_geom_hbond_publ_flag
N1 H1A N4 0.88 2.22 2.982(11) 144.1 2_646 yes
N3 H3A N2 0.88 2.10 2.939(11) 158.8 2_756 yes
C1 H2 O9 1.00 2.41 3.356(12) 156.9 1_444 yes
C3 H4 F1 1.00 2.61 3.411(11) 137.0 2_645 yes
C5 H6 O3 1.00 2.54 3.039(10) 110.6 . yes
C8 H8 O10 0.95 2.46 3.349(12) 155.1 2_646 yes
C11 H11 Cl4 0.95 2.88 3.758(11) 155.0 1_655 yes
C29 H29 O1 0.95 2.54 3.405(12) 150.6 2_656 yes
C33 H33A Cl4 0.98 2.89 3.823(14) 158.7 2_657 yes
C37 H37B F1 0.99 2.54 3.248(14) 128.1 . yes
C38 H38B F1 0.99 2.59 3.362(14) 135.1 . yes

loop_
_geom_torsion_atom_site_label_1
_geom_torsion_atom_site_label_2
_geom_torsion_atom_site_label_3
_geom_torsion_atom_site_label_4
_geom_torsion
_geom_torsion_site_symmetry_1
_geom_torsion_site_symmetry_2
_geom_torsion_site_symmetry_3
_geom_torsion_site_symmetry_4
_geom_torsion_publ_flag
C15 O2 C1 O1 -119.3(8) . . . . ?
C15 O2 C1 C2 2.5(10) . . . . ?
C5 O1 C1 O2 79.1(9) . . . . ?
C5 O1 C1 C2 -38.6(10) . . . . ?
C15 O3 C2 C3 154.4(8) . . . . ?
C15 O3 C2 C1 30.6(9) . . . . ?
O2 C1 C2 O3 -20.1(9) . . . . ?
O1 C1 C2 O3 100.8(8) . . . . ?
O2 C1 C2 C3 -139.3(8) . . . . ?
O1 C1 C2 C3 -18.4(12) . . . . ?
C18 O4 C3 C2 151.2(8) . . . . ?
C18 O4 C3 C4 29.4(9) . . . . ?
O3 C2 C3 O4 171.5(7) . . . . ?
C1 C2 C3 O4 -72.5(10) . . . . ?
O3 C2 C3 C4 -74.3(10) . . . . ?
C1 C2 C3 C4 41.7(12) . . . . ?
C18 O5 C4 C5 -129.3(8) . . . . ?
C18 O5 C4 C3 -13.2(9) . . . . ?
O4 C3 C4 O5 -9.8(9) . . . . ?
C2 C3 C4 O5 -126.3(8) . . . . ?
O4 C3 C4 C5 107.3(8) . . . . ?
C2 C3 C4 C5 -9.2(11) . . . . ?
C1 O1 C5 C6 -163.0(7) . . . . ?
C1 O1 C5 C4 73.9(9) . . . . ?
O5 C4 C5 O1 67.7(9) . . . . ?
C3 C4 C5 O1 -45.0(10) . . . . ?
O5 C4 C5 C6 -50.7(10) . . . . ?
C3 C4 C5 C6 -163.4(8) . . . . ?
C12 N2 C6 N1 2.0(11) . . . . ?
C12 N2 C6 C5 -174.0(9) . . . . ?
C7 N1 C6 N2 -3.0(11) . . . . ?
C7 N1 C6 C5 172.9(9) . . . . ?
O1 C5 C6 N2 151.9(9) . . . . ?
C4 C5 C6 N2 -87.2(11) . . . . ?
O1 C5 C6 N1 -23.7(12) . . . . ?
C4 C5 C6 N1 97.3(11) . . . . ?
C6 N1 C7 C8 -177.6(10) . . . . ?
C6 N1 C7 C12 2.6(10) . . . . ?
N1 C7 C8 C9 176.9(10) . . . . ?
C12 C7 C8 C9 -3.2(14) . . . . ?
C7 C8 C9 F1 -179.6(9) . . . . ?
C7 C8 C9 C10 0.4(15) . . . . ?
F1 C9 C10 C11 -178.8(9) . . . . ?
C8 C9 C10 C11 1.2(16) . . . . ?
F1 C9 C10 F2 1.8(13) . . . . ?
C8 C9 C10 F2 -178.2(9) . . . . ?
F2 C10 C11 C12 179.3(8) . . . . ?
C9 C10 C11 C12 -0.1(14) . . . . ?
C6 N2 C12 C7 -0.2(11) . . . . ?
C6 N2 C12 C11 173.3(10) . . . . ?
C8 C7 C12 N2 178.6(9) . . . . ?
N1 C7 C12 N2 -1.5(11) . . . . ?
C8 C7 C12 C11 4.4(15) . . . . ?
N1 C7 C12 C11 -175.7(8) . . . . ?
C10 C11 C12 N2 -175.6(9) . . . . ?
C10 C11 C12 C7 -2.6(13) . . . . ?
C2 O3 C15 O2 -29.8(10) . . . . ?
C2 O3 C15 C13 -150.4(8) . . . . ?
C2 O3 C15 C14 85.9(9) . . . . ?
C1 O2 C15 O3 16.4(10) . . . . ?
C1 O2 C15 C13 137.7(8) . . . . ?
C1 O2 C15 C14 -100.3(9) . . . . ?
C3 O4 C18 O5 -38.3(9) . . . . ?
C3 O4 C18 C17 82.9(9) . . . . ?
C3 O4 C18 C16 -152.9(8) . . . . ?
C4 O5 C18 O4 31.7(9) . . . . ?
C4 O5 C18 C17 -89.3(10) . . . . ?
C4 O5 C18 C16 145.8(8) . . . . ?
C32 O7 C19 O6 -120.9(9) . . . . ?
C32 O7 C19 C20 1.5(11) . . . . ?
C23 O6 C19 O7 76.7(9) . . . . ?
C23 O6 C19 C20 -39.7(11) . . . . ?
C32 O8 C20 C21 154.6(8) . . . . ?
C32 O8 C20 C19 33.0(10) . . . . ?
O7 C19 C20 O8 -21.2(10) . . . . ?
O6 C19 C20 O8 98.7(10) . . . . ?
O7 C19 C20 C21 -138.0(9) . . . . ?
O6 C19 C20 C21 -18.1(13) . . . . ?
C35 O9 C21 C20 151.7(8) . . . . ?
C35 O9 C21 C22 30.3(10) . . . . ?
O8 C20 C21 O9 175.9(8) . . . . ?
C19 C20 C21 O9 -68.7(11) . . . . ?
O8 C20 C21 C22 -69.9(10) . . . . ?
C19 C20 C21 C22 45.5(12) . . . . ?
C35 O10 C22 C23 -121.0(8) . . . . ?
C35 O10 C22 C21 -2.0(10) . . . . ?
O9 C21 C22 O10 -17.0(9) . . . . ?
C20 C21 C22 O10 -134.4(9) . . . . ?
O9 C21 C22 C23 102.3(9) . . . . ?
C20 C21 C22 C23 -15.1(12) . . . . ?
C19 O6 C23 C24 -163.5(8) . . . . ?
C19 O6 C23 C22 72.2(10) . . . . ?
O10 C22 C23 O6 74.1(10) . . . . ?
C21 C22 C23 O6 -41.0(11) . . . . ?
O10 C22 C23 C24 -45.4(11) . . . . ?
C21 C22 C23 C24 -160.5(8) . . . . ?
C30 N4 C24 N3 0.6(11) . . . . ?
C30 N4 C24 C23 -179.1(9) . . . . ?
C25 N3 C24 N4 -0.7(11) . . . . ?
C25 N3 C24 C23 179.1(9) . . . . ?
O6 C23 C24 N4 162.4(9) . . . . ?
C22 C23 C24 N4 -75.8(12) . . . . ?
O6 C23 C24 N3 -17.3(12) . . . . ?
C22 C23 C24 N3 104.5(10) . . . . ?
C24 N3 C25 C30 0.4(10) . . . . ?
C24 N3 C25 C26 177.7(11) . . . . ?
N3 C25 C26 C27 -179.1(11) . . . . ?
C30 C25 C26 C27 -2.1(16) . . . . ?
C25 C26 C27 F4 179.6(10) . . . . ?
C25 C26 C27 C28 1.6(18) . . . . ?
C26 C27 C28 F3 -178.6(11) . . . . ?
F4 C27 C28 F3 3.4(18) . . . . ?
C26 C27 C28 C29 -1(2) . . . . ?
F4 C27 C28 C29 -179.0(11) . . . . ?
F3 C28 C29 C30 178.1(10) . . . . ?
C27 C28 C29 C30 0.6(18) . . . . ?
N3 C25 C30 C29 179.5(9) . . . . ?
C26 C25 C30 C29 1.9(16) . . . . ?
N3 C25 C30 N4 0.0(11) . . . . ?
C26 C25 C30 N4 -177.6(9) . . . . ?
C28 C29 C30 C25 -1.0(16) . . . . ?
C28 C29 C30 N4 178.4(10) . . . . ?
C24 N4 C30 C25 -0.4(11) . . . . ?
C24 N4 C30 C29 -179.9(10) . . . . ?
C20 O8 C32 O7 -32.0(10) . . . . ?
C20 O8 C32 C31 86.9(11) . . . . ?
C20 O8 C32 C33 -146.7(9) . . . . ?
C19 O7 C32 O8 18.7(11) . . . . ?
C19 O7 C32 C31 -100.5(10) . . . . ?
C19 O7 C32 C33 133.5(9) . . . . ?
C21 O9 C35 O10 -32.4(9) . . . . ?
C21 O9 C35 C34 -148.1(9) . . . . ?
C21 O9 C35 C36 87.2(10) . . . . ?
C22 O10 C35 O9 20.6(10) . . . . ?
C22 O10 C35 C34 136.3(9) . . . . ?
C22 O10 C35 C36 -99.3(10) . . . . ?
